data_2223926
loop_
_publ_author_name
'Dutkiewicz, Grzegorz'
'Chidan Kumar, C. S.'
'Yathirajan, H. S.'
'Mayekar, A. N.'
'Kubicki, Maciej'

_publ_section_title
;
 3-Methyl-1,2,4-triazolo[3,4-<i>a</i>]phthalazine monohydrate
;
_journal_coeditor_code NC2160
_journal_issue 11
_journal_name_full 'Acta Crystallographica Section E'
_journal_page_first o2694
_journal_paper_doi 10.1107/S1600536809040677
_journal_volume 65
_journal_year 2009
_chemical_formula_iupac 'C10 H8 N4, H2 O'
_chemical_formula_moiety 'C10 H8 N4, H2 O'
_chemical_formula_sum 'C10 H10 N4 O'
_chemical_formula_weight 202.22
_chemical_name_systematic
;
3-Methyl-1,2,4-triazolo[3,4-<i>a</i>]phthalazine monohydrate
;
_space_group_IT_number 2
_symmetry_cell_setting triclinic
_symmetry_space_group_name_Hall '-P 1'
_symmetry_space_group_name_H-M 'P -1'
_atom_sites_solution_hydrogens geom
_atom_sites_solution_primary direct
_atom_sites_solution_secondary difmap
_audit_creation_method SHELXL-97
_cell_angle_alpha 109.663(10)
_cell_angle_beta 104.910(10)
_cell_angle_gamma 95.830(9)
_cell_formula_units_Z 2
_cell_length_a 7.3009(9)
_cell_length_b 7.9253(9)
_cell_length_c 9.2755(10)
_cell_measurement_reflns_used 2647
_cell_measurement_temperature 295(2)
_cell_measurement_theta_max 75.6171
_cell_measurement_theta_min 6.3992
_cell_volume 477.83(11)
_computing_cell_refinement 'CrysAlis Pro (Oxford Diffraction, 2009)'
_computing_data_collection 'CrysAlis Pro (Oxford Diffraction, 2009)'
_computing_data_reduction 'CrysAlis Pro (Oxford Diffraction, 2009)'
_computing_molecular_graphics 'XP (Siemens, 1989)'
_computing_publication_material 'SHELXL97 (Sheldrick, 2008)'
_computing_structure_refinement 'SHELXL97 (Sheldrick, 2008)'
_computing_structure_solution 'SIR92 (Altomare <i>et al.</i>,  1993)'
_diffrn_ambient_temperature 295(2)
_diffrn_detector_area_resol_mean 5.2679
_diffrn_measured_fraction_theta_full 0.973
_diffrn_measured_fraction_theta_max 0.973
_diffrn_measurement_device_type 'Oxford Diffraction SuperNova (single source at offset) Atlas'
_diffrn_measurement_method \w
_diffrn_radiation_monochromator mirror
_diffrn_radiation_source 'Nova (Cu) X-ray Source'
_diffrn_radiation_type 'Cu K\a'
_diffrn_radiation_wavelength 1.5418
_diffrn_reflns_av_R_equivalents 0.0236
_diffrn_reflns_av_sigmaI/netI 0.0186
_diffrn_reflns_limit_h_max 8
_diffrn_reflns_limit_h_min -7
_diffrn_reflns_limit_k_max 9
_diffrn_reflns_limit_k_min -9
_diffrn_reflns_limit_l_max 11
_diffrn_reflns_limit_l_min -10
_diffrn_reflns_number 2893
_diffrn_reflns_theta_full 69.98
_diffrn_reflns_theta_max 69.98
_diffrn_reflns_theta_min 6.41
_exptl_absorpt_coefficient_mu 0.796
_exptl_absorpt_correction_T_max 0.932
_exptl_absorpt_correction_T_min 0.831
_exptl_absorpt_correction_type multi-scan
_exptl_absorpt_process_details
;
(CrysAlis Pro; Oxford Diffraction, 2009)
;
_exptl_crystal_colour colourless
_exptl_crystal_density_diffrn 1.405
_exptl_crystal_density_method 'not measured'
_exptl_crystal_description block
_exptl_crystal_F_000 212
_exptl_crystal_size_max 0.4
_exptl_crystal_size_mid 0.2
_exptl_crystal_size_min 0.1
_refine_diff_density_max 0.200
_refine_diff_density_min -0.165
_refine_ls_extinction_method none
_refine_ls_goodness_of_fit_ref 1.120
_refine_ls_hydrogen_treatment mixed
_refine_ls_matrix_type full
_refine_ls_number_parameters 164
_refine_ls_number_reflns 1772
_refine_ls_number_restraints 0
_refine_ls_restrained_S_all 1.120
_refine_ls_R_factor_all 0.0598
_refine_ls_R_factor_gt 0.0567
_refine_ls_shift/su_max 0.000
_refine_ls_shift/su_mean 0.000
_refine_ls_structure_factor_coef Fsqd
_refine_ls_weighting_details 'calc w=1/[\s^2^(Fo^2^)+(0.07P)^2^+0.128P] where P=(Fo^2^+2Fc^2^)/3'
_refine_ls_weighting_scheme calc
_refine_ls_wR_factor_gt 0.1450
_refine_ls_wR_factor_ref 0.1471
_reflns_number_gt 1615
_reflns_number_total 1772
_reflns_threshold_expression I>2\s(I)
_cod_data_source_file nc2160.cif
_cod_data_source_block I
_cod_original_cell_volume 477.83(10)
_cod_database_code 2223926
_cod_database_fobs_code 2223926

loop_
_symmetry_equiv_pos_as_xyz
'x, y, z'
'-x, -y, -z'

loop_
_atom_site_type_symbol
_atom_site_label
_atom_site_fract_x
_atom_site_fract_y
_atom_site_fract_z
_atom_site_U_iso_or_equiv
_atom_site_adp_type
_atom_site_calc_flag
_atom_site_refinement_flags
_atom_site_occupancy
_atom_site_disorder_assembly
_atom_site_disorder_group
N N1 0.0820(2) 0.4413(2) 0.25290(18) 0.0576(5) Uani d . 1 . .
N N2 -0.0116(2) 0.2599(2) 0.16838(18) 0.0585(5) Uani d . 1 . .
C C3 0.0258(2) 0.1699(3) 0.2642(2) 0.0504(4) Uani d . 1 . .
C C31 -0.0377(3) -0.0275(3) 0.2252(2) 0.0629(5) Uani d . 1 . .
H H31A -0.1301 -0.0825 0.1193 0.094 Uiso d R 1 . .
H H31B -0.0966 -0.0436 0.3024 0.094 Uiso d R 1 . .
H H31C 0.0722 -0.0847 0.2287 0.094 Uiso d R 1 . .
N N4 0.1420(2) 0.2902(2) 0.41193(16) 0.0455(4) Uani d . 1 . .
N N5 0.2127(2) 0.2489(2) 0.54647(17) 0.0530(4) Uani d . 1 . .
C C6 0.3218(3) 0.3879(3) 0.6698(2) 0.0533(5) Uani d . 1 . .
H H6 0.372(3) 0.360(3) 0.765(3) 0.070(6) Uiso d . 1 . .
C C7 0.3736(2) 0.5716(2) 0.6764(2) 0.0477(4) Uani d . 1 . .
C C8 0.4993(3) 0.7118(3) 0.8151(2) 0.0562(5) Uani d . 1 . .
H H8 0.557(4) 0.683(3) 0.913(3) 0.080(7) Uiso d . 1 . .
C C9 0.5466(3) 0.8835(3) 0.8153(3) 0.0600(5) Uani d . 1 . .
H H9 0.636(3) 0.978(3) 0.909(3) 0.067(6) Uiso d . 1 . .
C C10 0.4682(3) 0.9207(3) 0.6786(3) 0.0613(5) Uani d . 1 . .
H H10 0.506(4) 1.043(4) 0.685(3) 0.080(7) Uiso d . 1 . .
C C11 0.3434(3) 0.7866(3) 0.5412(2) 0.0573(5) Uani d . 1 . .
H H11 0.283(3) 0.805(3) 0.447(3) 0.074(7) Uiso d . 1 . .
C C12 0.2970(2) 0.6096(2) 0.5382(2) 0.0467(4) Uani d . 1 . .
C C13 0.1741(2) 0.4575(3) 0.4000(2) 0.0466(4) Uani d . 1 . .
O O1W 0.2725(3) 0.6362(3) 0.0877(2) 0.0876(6) Uani d . 1 . .
H H1W2 0.198(6) 0.571(6) 0.125(5) 0.143(14) Uiso d . 1 . .
H H1W1 0.197(4) 0.662(4) 0.018(4) 0.092(9) Uiso d . 1 . .

loop_
_atom_site_aniso_label
_atom_site_aniso_U_11
_atom_site_aniso_U_22
_atom_site_aniso_U_33
_atom_site_aniso_U_12
_atom_site_aniso_U_13
_atom_site_aniso_U_23
N1 0.0568(9) 0.0734(11) 0.0449(8) 0.0125(8) 0.0080(7) 0.0313(8)
N2 0.0558(9) 0.0759(11) 0.0431(8) 0.0143(8) 0.0092(6) 0.0263(8)
C3 0.0470(9) 0.0637(11) 0.0399(9) 0.0137(8) 0.0129(7) 0.0185(8)
C31 0.0655(12) 0.0629(12) 0.0510(10) 0.0102(9) 0.0132(9) 0.0145(9)
N4 0.0483(8) 0.0565(8) 0.0363(7) 0.0158(6) 0.0120(6) 0.0228(6)
N5 0.0653(9) 0.0569(9) 0.0416(8) 0.0159(7) 0.0124(7) 0.0265(7)
C6 0.0634(11) 0.0610(11) 0.0382(9) 0.0159(8) 0.0103(8) 0.0253(8)
C7 0.0495(9) 0.0572(10) 0.0413(9) 0.0157(7) 0.0159(7) 0.0218(8)
C8 0.0594(11) 0.0645(11) 0.0429(9) 0.0142(9) 0.0142(8) 0.0191(8)
C9 0.0565(11) 0.0608(11) 0.0555(11) 0.0067(9) 0.0189(9) 0.0136(9)
C10 0.0616(11) 0.0558(11) 0.0717(13) 0.0122(9) 0.0251(10) 0.0274(10)
C11 0.0586(11) 0.0634(11) 0.0599(11) 0.0164(8) 0.0184(9) 0.0345(9)
C12 0.0444(8) 0.0585(10) 0.0451(9) 0.0165(7) 0.0168(7) 0.0255(8)
C13 0.0454(8) 0.0595(10) 0.0435(9) 0.0164(7) 0.0150(7) 0.0275(8)
O1W 0.0682(10) 0.1226(15) 0.0838(12) 0.0115(9) 0.0052(8) 0.0695(12)

loop_
_atom_type_symbol
_atom_type_description
_atom_type_scat_dispersion_real
_atom_type_scat_dispersion_imag
_atom_type_scat_source
C C 0.0033 0.0016 'International Tables Vol C Tables 4.2.6.8 and 6.1.1.4'
H H 0.0000 0.0000 'International Tables Vol C Tables 4.2.6.8 and 6.1.1.4'
N N 0.0061 0.0033 'International Tables Vol C Tables 4.2.6.8 and 6.1.1.4'
O O 0.0106 0.0060 'International Tables Vol C Tables 4.2.6.8 and 6.1.1.4'

loop_
_geom_angle_atom_site_label_1
_geom_angle_atom_site_label_2
_geom_angle_atom_site_label_3
_geom_angle_site_symmetry_1
_geom_angle_site_symmetry_3
_geom_angle
_geom_angle_publ_flag
C13 N1 N2 . . 107.24(15) ?
C3 N2 N1 . . 108.84(14) ?
N2 C3 N4 . . 108.18(16) ?
N2 C3 C31 . . 127.98(17) ?
N4 C3 C31 . . 123.82(16) ?
C3 C31 H31A . . 109.5 ?
C3 C31 H31B . . 109.5 ?
H31A C31 H31B . . 109.5 ?
C3 C31 H31C . . 109.5 ?
H31A C31 H31C . . 109.5 ?
H31B C31 H31C . . 109.5 ?
C3 N4 C13 . . 106.81(14) ?
C3 N4 N5 . . 126.01(15) ?
C13 N4 N5 . . 127.18(15) ?
C6 N5 N4 . . 113.22(14) ?
N5 C6 C7 . . 126.56(16) ?
N5 C6 H6 . . 113.6(14) ?
C7 C6 H6 . . 119.8(14) ?
C8 C7 C12 . . 119.14(17) ?
C8 C7 C6 . . 122.10(16) ?
C12 C7 C6 . . 118.75(16) ?
C9 C8 C7 . . 120.13(18) ?
C9 C8 H8 . . 121.1(14) ?
C7 C8 H8 . . 118.7(14) ?
C8 C9 C10 . . 120.41(19) ?
C8 C9 H9 . . 119.8(14) ?
C10 C9 H9 . . 119.8(14) ?
C11 C10 C9 . . 120.85(19) ?
C11 C10 H10 . . 122.1(15) ?
C9 C10 H10 . . 117.0(15) ?
C10 C11 C12 . . 119.35(18) ?
C10 C11 H11 . . 124.5(15) ?
C12 C11 H11 . . 116.2(15) ?
C11 C12 C7 . . 120.10(18) ?
C11 C12 C13 . . 124.20(16) ?
C7 C12 C13 . . 115.70(16) ?
N1 C13 N4 . . 108.93(16) ?
N1 C13 C12 . . 132.48(17) ?
N4 C13 C12 . . 118.57(15) ?
H1W2 O1W H1W1 . . 107(3) ?

loop_
_geom_bond_atom_site_label_1
_geom_bond_atom_site_label_2
_geom_bond_site_symmetry_2
_geom_bond_distance
_geom_bond_publ_flag
N1 C13 . 1.312(2) ?
N1 N2 . 1.384(2) ?
N2 C3 . 1.309(2) ?
C3 N4 . 1.365(2) ?
C3 C31 . 1.476(3) ?
C31 H31A . 0.9600 ?
C31 H31B . 0.9600 ?
C31 H31C . 0.9600 ?
N4 C13 . 1.369(2) ?
N4 N5 . 1.3818(18) ?
N5 C6 . 1.289(2) ?
C6 C7 . 1.443(3) ?
C6 H6 . 0.97(2) ?
C7 C8 . 1.398(3) ?
C7 C12 . 1.404(2) ?
C8 C9 . 1.369(3) ?
C8 H8 . 1.01(3) ?
C9 C10 . 1.391(3) ?
C9 H9 . 0.96(2) ?
C10 C11 . 1.370(3) ?
C10 H10 . 0.96(3) ?
C11 C12 . 1.399(3) ?
C11 H11 . 0.94(3) ?
C12 C13 . 1.432(3) ?
O1W H1W2 . 0.92(5) ?
O1W H1W1 . 0.83(3) ?

loop_
_geom_hbond_atom_site_label_D
_geom_hbond_atom_site_label_H
_geom_hbond_atom_site_label_A
_geom_hbond_site_symmetry_A
_geom_hbond_distance_DH
_geom_hbond_distance_HA
_geom_hbond_distance_DA
_geom_hbond_angle_DHA
O1W H1W2 N1 . 0.92(5) 2.08(5) 2.987(2) 168(4)
O1W H1W1 N2 2_565 0.83(3) 2.21(3) 3.043(2) 177(3)

loop_
_geom_torsion_atom_site_label_1
_geom_torsion_atom_site_label_2
_geom_torsion_atom_site_label_3
_geom_torsion_atom_site_label_4
_geom_torsion_site_symmetry_1
_geom_torsion_site_symmetry_2
_geom_torsion_site_symmetry_3
_geom_torsion_site_symmetry_4
_geom_torsion
_geom_torsion_publ_flag
C13 N1 N2 C3 . . . . -0.4(2) ?
N1 N2 C3 N4 . . . . 0.5(2) ?
N1 N2 C3 C31 . . . . -177.91(17) ?
N2 C3 N4 C13 . . . . -0.45(19) ?
C31 C3 N4 C13 . . . . 178.04(16) ?
N2 C3 N4 N5 . . . . 179.64(14) ?
C31 C3 N4 N5 . . . . -1.9(3) ?
C3 N4 N5 C6 . . . . 178.98(16) ?
C13 N4 N5 C6 . . . . -0.9(2) ?
N4 N5 C6 C7 . . . . -0.6(3) ?
N5 C6 C7 C8 . . . . -177.53(18) ?
N5 C6 C7 C12 . . . . 1.6(3) ?
C12 C7 C8 C9 . . . . 0.0(3) ?
C6 C7 C8 C9 . . . . 179.10(17) ?
C7 C8 C9 C10 . . . . 0.8(3) ?
C8 C9 C10 C11 . . . . -0.4(3) ?
C9 C10 C11 C12 . . . . -0.9(3) ?
C10 C11 C12 C7 . . . . 1.7(3) ?
C10 C11 C12 C13 . . . . -177.70(16) ?
C8 C7 C12 C11 . . . . -1.3(3) ?
C6 C7 C12 C11 . . . . 179.58(15) ?
C8 C7 C12 C13 . . . . 178.19(14) ?
C6 C7 C12 C13 . . . . -0.9(2) ?
N2 N1 C13 N4 . . . . 0.06(19) ?
N2 N1 C13 C12 . . . . 178.52(17) ?
C3 N4 C13 N1 . . . . 0.23(19) ?
N5 N4 C13 N1 . . . . -179.86(14) ?
C3 N4 C13 C12 . . . . -178.47(13) ?
N5 N4 C13 C12 . . . . 1.4(3) ?
C11 C12 C13 N1 . . . . 0.7(3) ?
C7 C12 C13 N1 . . . . -178.71(17) ?
C11 C12 C13 N4 . . . . 179.08(15) ?
C7 C12 C13 N4 . . . . -0.4(2) ?

loop_
_cod_related_entry_id
_cod_related_entry_database
_cod_related_entry_code
1 ChemSpider 30655926
